data_8106339
loop_
_publ_author_name
'Yang, Dao-Qiu'
'Li, Zhen-Ming'

_publ_section_title
;
 Crystal structure of ethyl
 2-amino-4-(3-cyanophenyl)-7,7-dimethyl-5-oxo-5,6,7,8-tetrahydro-4H-chromene-3-carboxylate,
 C21H22N2O4
;
_journal_issue 5
_journal_name_full 'Zeitschrift f\"ur Kristallographie - New Crystal Structures'
_journal_page_first 903
_journal_page_last 904
_journal_paper_doi 10.1515/ncrs-2018-0089
_journal_volume 233
_journal_year 2018
_chemical_formula_moiety 'C21 H22 N2 O4'
_chemical_formula_sum 'C21 H22 N2 O4'
_chemical_formula_weight 366.40
_space_group_crystal_system monoclinic
_space_group_IT_number 14
_space_group_name_Hall '-P 2yn'
_space_group_name_H-M_alt 'P 1 21/n 1'
_atom_sites_solution_hydrogens geom
_cell_angle_alpha 90
_cell_angle_beta 98.002(3)
_cell_angle_gamma 90
_cell_formula_units_Z 4
_cell_length_a 8.1261(14)
_cell_length_b 11.829(2)
_cell_length_c 20.123(4)
_cell_measurement_reflns_used 2828
_cell_measurement_temperature 296(2)
_cell_measurement_theta_max 28.20
_cell_measurement_theta_min 2.67
_cell_volume 1915.5(6)
_computing_cell_refinement 'SAINT v7.60A (Bruker, 2009)'
_computing_data_collection 'Bruker SMART APEX2 (Bruker, 2008)'
_computing_data_reduction 'SAINT v7.60A (Bruker, 2009)'
_computing_molecular_graphics 'Olex2 (Dolomanov et al., 2009)'
_computing_publication_material 'Olex2 (Dolomanov et al., 2009)'
_computing_structure_refinement 'ShelXL (Sheldrick, 2015)'
_computing_structure_solution 'Bruker SHELXTL'
_diffrn_ambient_temperature 296.15
_diffrn_measured_fraction_theta_full 0.996
_diffrn_measured_fraction_theta_max 0.996
_diffrn_measurement_device_type 'CCD area detector'
_diffrn_measurement_method 'phi and omega scans'
_diffrn_radiation_monochromator graphite
_diffrn_radiation_type MoK\a
_diffrn_radiation_wavelength 0.71073
_diffrn_reflns_av_R_equivalents 0.0362
_diffrn_reflns_av_unetI/netI 0.0387
_diffrn_reflns_Laue_measured_fraction_full 0.996
_diffrn_reflns_Laue_measured_fraction_max 0.996
_diffrn_reflns_limit_h_max 9
_diffrn_reflns_limit_h_min -8
_diffrn_reflns_limit_k_max 14
_diffrn_reflns_limit_k_min -14
_diffrn_reflns_limit_l_max 23
_diffrn_reflns_limit_l_min -20
_diffrn_reflns_number 9508
_diffrn_reflns_point_group_measured_fraction_full 0.996
_diffrn_reflns_point_group_measured_fraction_max 0.996
_diffrn_reflns_theta_full 24.993
_diffrn_reflns_theta_max 24.993
_diffrn_reflns_theta_min 2.594
_exptl_absorpt_coefficient_mu 0.089
_exptl_absorpt_correction_T_max 0.9816
_exptl_absorpt_correction_T_min 0.9748
_exptl_absorpt_correction_type multi-scan
_exptl_absorpt_process_details SADABS
_exptl_crystal_colour colorless
_exptl_crystal_density_diffrn 1.271
_exptl_crystal_density_meas .
_exptl_crystal_density_method 'not measured'
_exptl_crystal_description block
_exptl_crystal_F_000 776
_exptl_crystal_size_max 0.29
_exptl_crystal_size_mid 0.24
_exptl_crystal_size_min 0.21
_refine_diff_density_max 0.172
_refine_diff_density_min -0.128
_refine_diff_density_rms 0.032
_refine_ls_extinction_coef 0.065(3)
_refine_ls_extinction_expression Fc^*^=kFc[1+0.001xFc^2^\l^3^/sin(2\q)]^-1/4^
_refine_ls_extinction_method 'SHELXL-2016/6 (Sheldrick 2016)'
_refine_ls_goodness_of_fit_ref 1.079
_refine_ls_hydrogen_treatment constr
_refine_ls_matrix_type full
_refine_ls_number_parameters 245
_refine_ls_number_reflns 3349
_refine_ls_number_restraints 0
_refine_ls_restrained_S_all 1.079
_refine_ls_R_factor_all 0.0559
_refine_ls_R_factor_gt 0.0394
_refine_ls_shift/su_max 0.000
_refine_ls_shift/su_mean 0.000
_refine_ls_structure_factor_coef Fsqd
_refine_ls_weighting_details 'w=1/[\s^2^(Fo^2^)+(0.0439P)^2^+0.2078P] where P=(Fo^2^+2Fc^2^)/3'
_refine_ls_weighting_scheme calc
_refine_ls_wR_factor_gt 0.0965
_refine_ls_wR_factor_ref 0.1043
_reflns_Friedel_coverage 0.000
_reflns_Friedel_fraction_full .
_reflns_Friedel_fraction_max .
_reflns_number_gt 2518
_reflns_number_total 3349
_reflns_threshold_expression 'I > 2\s(I)'
_cod_data_source_file suppl_ncrs-2018-0089_suppl.cif
_cod_data_source_block a
_cod_original_cell_volume 1915.4(6)
_cod_database_code 8106339
_shelx_space_group_comment
;
The symmetry employed for this shelxl refinement is uniquely defined
by the following loop, which should always be used as a source of
symmetry information in preference to the above space-group names.
They are only intended as comments.
;
_shelx_estimated_absorpt_t_max 0.982
_shelx_estimated_absorpt_t_min 0.975
_olex2_refinement_description
;
1. Fixed Uiso
 At 1.2 times of:
  All C(H) groups, All C(H,H) groups, All N(H,H) groups
 At 1.5 times of:
  All C(H,H,H) groups
2.a Ternary CH refined with riding coordinates:
 C8(H8)
2.b Secondary CH2 refined with riding coordinates:
 C2(H2A,H2B), C10(H10A,H10B), C12(H12A,H12B)
2.c Me refined with riding coordinates:
 C1(H1A,H1B,H1C), C13(H13A,H13B,H13C), C14(H14A,H14B,H14C)
2.d Aromatic/amide H refined with riding coordinates:
 C16(H16), C17(H17), C18(H18), C20(H20)
2.e X=CH2 refined with riding coordinates:
 N2(H2C,H2D)
;

loop_
_space_group_symop_operation_xyz
'x, y, z'
'-x+1/2, y+1/2, -z+1/2'
'-x, -y, -z'
'x-1/2, -y-1/2, z-1/2'

loop_
_atom_site_label
_atom_site_type_symbol
_atom_site_fract_x
_atom_site_fract_y
_atom_site_fract_z
_atom_site_U_iso_or_equiv
_atom_site_adp_type
_atom_site_occupancy
_atom_site_site_symmetry_order
_atom_site_calc_flag
_atom_site_refinement_flags_posn
_atom_site_refinement_flags_adp
_atom_site_refinement_flags_occupancy
_atom_site_disorder_assembly
_atom_site_disorder_group
O1 O 0.75443(13) 0.26418(9) -0.01309(5) 0.0543(3) Uani 1 1 d . . . . .
O2 O 0.88754(15) 0.09912(9) -0.01208(6) 0.0579(3) Uani 1 1 d . . . . .
O3 O 0.23526(16) 0.30296(12) 0.09097(8) 0.0881(5) Uani 1 1 d . . . . .
C1 C 0.8297(3) 0.43321(16) -0.06166(11) 0.0843(7) Uani 1 1 d . . . . .
H1A H 0.909071 0.469395 -0.085767 0.126 Uiso 1 1 calc R . . . .
H1B H 0.721478 0.436768 -0.087720 0.126 Uiso 1 1 calc R . . . .
H1C H 0.827536 0.471104 -0.019606 0.126 Uiso 1 1 calc R . . . .
C2 C 0.8771(2) 0.31435(14) -0.04926(10) 0.0652(5) Uani 1 1 d . . . . .
H2A H 0.879926 0.275123 -0.091416 0.078 Uiso 1 1 calc R . . . .
H2B H 0.986466 0.309615 -0.022992 0.078 Uiso 1 1 calc R . . . .
C3 C 0.77691(19) 0.15625(12) 0.00576(7) 0.0438(4) Uani 1 1 d . . . . .
C4 C 0.65968(18) 0.12076(11) 0.04837(7) 0.0409(4) Uani 1 1 d . . . . .
C5 C 0.66605(18) 0.01320(12) 0.07189(7) 0.0424(4) Uani 1 1 d . . . . .
C6 C 0.42640(18) 0.04048(13) 0.12405(7) 0.0444(4) Uani 1 1 d . . . . .
C7 C 0.40795(18) 0.14584(12) 0.10187(7) 0.0434(4) Uani 1 1 d . . . . .
C8 C 0.53838(17) 0.20562(11) 0.06948(7) 0.0414(4) Uani 1 1 d . . . . .
H8 H 0.484332 0.244861 0.029398 0.050 Uiso 1 1 calc R . . . .
C9 C 0.2565(2) 0.20694(16) 0.11069(9) 0.0581(5) Uani 1 1 d . . . . .
C10 C 0.1284(2) 0.14448(18) 0.14299(11) 0.0729(6) Uani 1 1 d . . . . .
H10A H 0.055843 0.104056 0.108613 0.088 Uiso 1 1 calc R . . . .
H10B H 0.061040 0.198726 0.163325 0.088 Uiso 1 1 calc R . . . .
C11 C 0.2024(2) 0.06095(17) 0.19622(9) 0.0638(5) Uani 1 1 d . . . . .
C12 C 0.3120(2) -0.01990(14) 0.16301(8) 0.0548(4) Uani 1 1 d . . . . .
H12A H 0.376492 -0.065527 0.197283 0.066 Uiso 1 1 calc R . . . .
H12B H 0.242130 -0.070383 0.133351 0.066 Uiso 1 1 calc R . . . .
C13 C 0.0639(3) -0.0056(2) 0.22196(13) 0.0993(8) Uani 1 1 d . . . . .
H13A H 0.111227 -0.058320 0.255585 0.149 Uiso 1 1 calc R . . . .
H13B H -0.008385 0.045452 0.241085 0.149 Uiso 1 1 calc R . . . .
H13C H 0.001596 -0.046049 0.185431 0.149 Uiso 1 1 calc R . . . .
C14 C 0.3033(3) 0.12266(19) 0.25455(10) 0.0823(6) Uani 1 1 d . . . . .
H14A H 0.349196 0.068774 0.287723 0.124 Uiso 1 1 calc R . . . .
H14B H 0.391773 0.163836 0.238573 0.124 Uiso 1 1 calc R . . . .
H14C H 0.232666 0.174311 0.274159 0.124 Uiso 1 1 calc R . . . .
C15 C 0.62536(17) 0.29256(11) 0.11747(7) 0.0395(3) Uani 1 1 d . . . . .
C16 C 0.70599(19) 0.26071(13) 0.17953(8) 0.0485(4) Uani 1 1 d . . . . .
H16 H 0.705556 0.184927 0.191823 0.058 Uiso 1 1 calc R . . . .
C17 C 0.7869(2) 0.33761(14) 0.22373(9) 0.0554(4) Uani 1 1 d . . . . .
H17 H 0.839144 0.313829 0.265455 0.067 Uiso 1 1 calc R . . . .
C18 C 0.7905(2) 0.44894(14) 0.20626(9) 0.0547(4) Uani 1 1 d . . . . .
H18 H 0.845773 0.501446 0.235734 0.066 Uiso 1 1 calc R . . . .
C19 C 0.7115(2) 0.48255(12) 0.14456(9) 0.0514(4) Uani 1 1 d . . . . .
C20 C 0.62807(19) 0.40522(12) 0.10054(8) 0.0473(4) Uani 1 1 d . . . . .
H20 H 0.573519 0.429479 0.059306 0.057 Uiso 1 1 calc R . . . .
C21 C 0.7155(3) 0.59931(15) 0.12602(10) 0.0695(5) Uani 1 1 d . . . . .
O4 O 0.55960(13) -0.02539(8) 0.11403(5) 0.0498(3) Uani 1 1 d . . . . .
N1 N 0.7200(3) 0.69186(14) 0.11208(11) 0.1030(7) Uani 1 1 d . . . . .
N2 N 0.77055(17) -0.06812(10) 0.06091(7) 0.0567(4) Uani 1 1 d . . . . .
H2C H 0.846454 -0.055452 0.036031 0.068 Uiso 1 1 calc R . . . .
H2D H 0.762631 -0.133695 0.078652 0.068 Uiso 1 1 calc R . . . .

loop_
_atom_site_aniso_label
_atom_site_aniso_U_11
_atom_site_aniso_U_22
_atom_site_aniso_U_33
_atom_site_aniso_U_23
_atom_site_aniso_U_13
_atom_site_aniso_U_12
O1 0.0670(7) 0.0394(6) 0.0614(7) 0.0115(5) 0.0262(6) 0.0037(5)
O2 0.0689(7) 0.0452(6) 0.0653(8) 0.0028(5) 0.0293(6) 0.0081(6)
O3 0.0658(9) 0.0684(9) 0.1348(13) 0.0280(9) 0.0311(8) 0.0237(7)
C1 0.1194(18) 0.0525(11) 0.0889(15) 0.0136(10) 0.0431(13) -0.0070(11)
C2 0.0809(13) 0.0525(10) 0.0685(12) 0.0122(9) 0.0330(10) -0.0026(9)
C3 0.0534(9) 0.0360(8) 0.0428(8) 0.0000(6) 0.0093(7) 0.0024(7)
C4 0.0483(9) 0.0332(8) 0.0418(8) -0.0006(6) 0.0085(7) 0.0003(6)
C5 0.0505(9) 0.0356(8) 0.0418(8) -0.0012(6) 0.0093(7) -0.0015(7)
C6 0.0439(8) 0.0455(9) 0.0436(9) -0.0022(7) 0.0054(7) -0.0052(7)
C7 0.0412(8) 0.0435(9) 0.0451(8) 0.0004(7) 0.0047(7) -0.0021(6)
C8 0.0440(8) 0.0360(8) 0.0445(8) 0.0048(6) 0.0066(7) 0.0034(6)
C9 0.0441(9) 0.0619(12) 0.0682(11) 0.0070(9) 0.0070(8) 0.0056(8)
C10 0.0420(10) 0.0899(14) 0.0882(14) 0.0156(11) 0.0137(9) 0.0041(9)
C11 0.0463(9) 0.0839(13) 0.0633(11) 0.0114(10) 0.0147(8) -0.0016(9)
C12 0.0538(10) 0.0579(10) 0.0523(10) 0.0049(8) 0.0064(8) -0.0143(8)
C13 0.0641(13) 0.133(2) 0.1075(18) 0.0366(15) 0.0352(12) -0.0045(13)
C14 0.0810(14) 0.1064(17) 0.0624(12) -0.0112(11) 0.0197(11) 0.0112(12)
C15 0.0382(8) 0.0341(7) 0.0481(9) 0.0013(6) 0.0133(6) 0.0033(6)
C16 0.0491(9) 0.0387(8) 0.0578(10) 0.0049(7) 0.0073(7) 0.0010(7)
C17 0.0545(10) 0.0533(10) 0.0568(10) -0.0020(8) 0.0022(8) -0.0003(8)
C18 0.0524(10) 0.0470(10) 0.0664(11) -0.0124(8) 0.0133(8) -0.0058(8)
C19 0.0586(10) 0.0340(8) 0.0662(11) -0.0035(7) 0.0252(9) -0.0005(7)
C20 0.0565(9) 0.0372(8) 0.0506(9) 0.0030(7) 0.0161(7) 0.0056(7)
C21 0.0917(14) 0.0396(10) 0.0812(13) -0.0056(9) 0.0264(11) -0.0050(9)
O4 0.0598(7) 0.0363(6) 0.0560(7) 0.0059(5) 0.0182(5) 0.0006(5)
N1 0.1539(19) 0.0392(10) 0.1205(16) 0.0021(10) 0.0358(14) -0.0093(10)
N2 0.0722(9) 0.0333(7) 0.0698(9) 0.0051(6) 0.0282(7) 0.0078(6)

loop_
_atom_type_symbol
_atom_type_description
_atom_type_scat_dispersion_real
_atom_type_scat_dispersion_imag
_atom_type_scat_source
C C 0.0033 0.0016 'International Tables Vol C Tables 4.2.6.8 and 6.1.1.4'
H H 0.0000 0.0000 'International Tables Vol C Tables 4.2.6.8 and 6.1.1.4'
N N 0.0061 0.0033 'International Tables Vol C Tables 4.2.6.8 and 6.1.1.4'
O O 0.0106 0.0060 'International Tables Vol C Tables 4.2.6.8 and 6.1.1.4'

loop_
_geom_angle_atom_site_label_1
_geom_angle_atom_site_label_2
_geom_angle_atom_site_label_3
_geom_angle
_geom_angle_site_symmetry_1
_geom_angle_site_symmetry_3
C3 O1 C2 117.36(12) . .
H1A C1 H1B 109.5 . .
H1A C1 H1C 109.5 . .
H1B C1 H1C 109.5 . .
C2 C1 H1A 109.5 . .
C2 C1 H1B 109.5 . .
C2 C1 H1C 109.5 . .
O1 C2 C1 107.21(14) . .
O1 C2 H2A 110.3 . .
O1 C2 H2B 110.3 . .
C1 C2 H2A 110.3 . .
C1 C2 H2B 110.3 . .
H2A C2 H2B 108.5 . .
O1 C3 C4 111.98(12) . .
O2 C3 O1 121.56(13) . .
O2 C3 C4 126.46(13) . .
C3 C4 C8 119.29(12) . .
C5 C4 C3 119.23(13) . .
C5 C4 C8 121.38(13) . .
C4 C5 O4 122.10(13) . .
N2 C5 C4 128.22(14) . .
N2 C5 O4 109.66(12) . .
C7 C6 C12 125.60(14) . .
C7 C6 O4 122.64(13) . .
O4 C6 C12 111.75(13) . .
C6 C7 C8 122.49(13) . .
C6 C7 C9 118.86(14) . .
C9 C7 C8 118.63(13) . .
C4 C8 H8 108.6 . .
C4 C8 C15 111.44(12) . .
C7 C8 C4 109.77(11) . .
C7 C8 H8 108.6 . .
C7 C8 C15 109.80(11) . .
C15 C8 H8 108.6 . .
O3 C9 C7 120.70(15) . .
O3 C9 C10 122.03(15) . .
C7 C9 C10 117.24(15) . .
C9 C10 H10A 108.9 . .
C9 C10 H10B 108.9 . .
C9 C10 C11 113.34(14) . .
H10A C10 H10B 107.7 . .
C11 C10 H10A 108.9 . .
C11 C10 H10B 108.9 . .
C10 C11 C12 107.29(14) . .
C10 C11 C13 109.74(15) . .
C10 C11 C14 110.49(17) . .
C13 C11 C12 109.24(17) . .
C14 C11 C12 110.74(14) . .
C14 C11 C13 109.29(17) . .
C6 C12 C11 112.22(14) . .
C6 C12 H12A 109.2 . .
C6 C12 H12B 109.2 . .
C11 C12 H12A 109.2 . .
C11 C12 H12B 109.2 . .
H12A C12 H12B 107.9 . .
C11 C13 H13A 109.5 . .
C11 C13 H13B 109.5 . .
C11 C13 H13C 109.5 . .
H13A C13 H13B 109.5 . .
H13A C13 H13C 109.5 . .
H13B C13 H13C 109.5 . .
C11 C14 H14A 109.5 . .
C11 C14 H14B 109.5 . .
C11 C14 H14C 109.5 . .
H14A C14 H14B 109.5 . .
H14A C14 H14C 109.5 . .
H14B C14 H14C 109.5 . .
C16 C15 C8 120.79(12) . .
C20 C15 C8 121.40(13) . .
C20 C15 C16 117.81(14) . .
C15 C16 H16 119.0 . .
C17 C16 C15 121.96(14) . .
C17 C16 H16 119.0 . .
C16 C17 H17 120.1 . .
C18 C17 C16 119.84(16) . .
C18 C17 H17 120.1 . .
C17 C18 H18 120.4 . .
C17 C18 C19 119.20(15) . .
C19 C18 H18 120.4 . .
C18 C19 C20 120.84(14) . .
C18 C19 C21 119.31(16) . .
C20 C19 C21 119.84(17) . .
C15 C20 C19 120.32(15) . .
C15 C20 H20 119.8 . .
C19 C20 H20 119.8 . .
N1 C21 C19 179.1(3) . .
C5 O4 C6 118.74(11) . .
C5 N2 H2C 120.0 . .
C5 N2 H2D 120.0 . .
H2C N2 H2D 120.0 . .

loop_
_geom_bond_atom_site_label_1
_geom_bond_atom_site_label_2
_geom_bond_distance
_geom_bond_site_symmetry_2
O1 C2 1.4417(18) .
O1 C3 1.3371(17) .
O2 C3 1.2181(17) .
O3 C9 1.207(2) .
C1 H1A 0.9600 .
C1 H1B 0.9600 .
C1 H1C 0.9600 .
C1 C2 1.470(3) .
C2 H2A 0.9700 .
C2 H2B 0.9700 .
C3 C4 1.430(2) .
C4 C5 1.3560(19) .
C4 C8 1.5087(19) .
C5 O4 1.3711(17) .
C5 N2 1.3218(18) .
C6 C7 1.325(2) .
C6 C12 1.480(2) .
C6 O4 1.3711(18) .
C7 C8 1.4968(19) .
C7 C9 1.459(2) .
C8 H8 0.9800 .
C8 C15 1.516(2) .
C9 C10 1.497(2) .
C10 H10A 0.9700 .
C10 H10B 0.9700 .
C10 C11 1.519(3) .
C11 C12 1.524(2) .
C11 C13 1.522(2) .
C11 C14 1.522(3) .
C12 H12A 0.9700 .
C12 H12B 0.9700 .
C13 H13A 0.9600 .
C13 H13B 0.9600 .
C13 H13C 0.9600 .
C14 H14A 0.9600 .
C14 H14B 0.9600 .
C14 H14C 0.9600 .
C15 C16 1.379(2) .
C15 C20 1.376(2) .
C16 H16 0.9300 .
C16 C17 1.374(2) .
C17 H17 0.9300 .
C17 C18 1.364(2) .
C18 H18 0.9300 .
C18 C19 1.375(2) .
C19 C20 1.384(2) .
C19 C21 1.432(2) .
C20 H20 0.9300 .
C21 N1 1.132(2) .
N2 H2C 0.8600 .
N2 H2D 0.8600 .

loop_
_geom_torsion_atom_site_label_1
_geom_torsion_atom_site_label_2
_geom_torsion_atom_site_label_3
_geom_torsion_atom_site_label_4
_geom_torsion
_geom_torsion_site_symmetry_1
_geom_torsion_site_symmetry_2
_geom_torsion_site_symmetry_3
_geom_torsion_site_symmetry_4
O1 C3 C4 C5 -179.97(13) . . . .
O1 C3 C4 C8 -3.59(19) . . . .
O2 C3 C4 C5 -0.8(2) . . . .
O2 C3 C4 C8 175.54(14) . . . .
O3 C9 C10 C11 -147.7(2) . . . .
C2 O1 C3 O2 -6.7(2) . . . .
C2 O1 C3 C4 172.50(14) . . . .
C3 O1 C2 C1 -177.58(15) . . . .
C3 C4 C5 O4 178.61(13) . . . .
C3 C4 C5 N2 0.3(2) . . . .
C3 C4 C8 C7 168.80(13) . . . .
C3 C4 C8 C15 -69.34(17) . . . .
C4 C5 O4 C6 10.7(2) . . . .
C4 C8 C15 C16 -63.20(16) . . . .
C4 C8 C15 C20 116.17(14) . . . .
C5 C4 C8 C7 -14.89(19) . . . .
C5 C4 C8 C15 106.97(15) . . . .
C6 C7 C8 C4 16.7(2) . . . .
C6 C7 C8 C15 -106.12(16) . . . .
C6 C7 C9 O3 -179.82(17) . . . .
C6 C7 C9 C10 -1.7(2) . . . .
C7 C6 C12 C11 -19.8(2) . . . .
C7 C6 O4 C5 -9.0(2) . . . .
C7 C8 C15 C16 58.64(17) . . . .
C7 C8 C15 C20 -121.99(14) . . . .
C7 C9 C10 C11 34.1(2) . . . .
C8 C4 C5 O4 2.3(2) . . . .
C8 C4 C5 N2 -176.02(15) . . . .
C8 C7 C9 O3 1.6(3) . . . .
C8 C7 C9 C10 179.75(15) . . . .
C8 C15 C16 C17 179.45(14) . . . .
C8 C15 C20 C19 -178.49(13) . . . .
C9 C7 C8 C4 -164.75(14) . . . .
C9 C7 C8 C15 72.42(17) . . . .
C9 C10 C11 C12 -56.6(2) . . . .
C9 C10 C11 C13 -175.14(18) . . . .
C9 C10 C11 C14 64.3(2) . . . .
C10 C11 C12 C6 48.67(19) . . . .
C12 C6 C7 C8 172.95(14) . . . .
C12 C6 C7 C9 -5.6(2) . . . .
C12 C6 O4 C5 172.09(12) . . . .
C13 C11 C12 C6 167.58(15) . . . .
C14 C11 C12 C6 -71.99(19) . . . .
C15 C16 C17 C18 -0.8(2) . . . .
C16 C15 C20 C19 0.9(2) . . . .
C16 C17 C18 C19 0.5(2) . . . .
C17 C18 C19 C20 0.4(2) . . . .
C17 C18 C19 C21 -179.83(16) . . . .
C18 C19 C20 C15 -1.2(2) . . . .
C20 C15 C16 C17 0.1(2) . . . .
C21 C19 C20 C15 179.12(15) . . . .
O4 C6 C7 C8 -5.7(2) . . . .
O4 C6 C7 C9 175.72(14) . . . .
O4 C6 C12 C11 159.04(13) . . . .
N2 C5 O4 C6 -170.73(13) . . . .
